data_4066087
loop_
_publ_author_name
'Litlab\/o, Rannveig'
'Enders, Markus'
'T\"ornroos, Karl W.'
'Anwander, Reiner'

_publ_section_title
;
 Bis(tetramethylaluminate) Complexes of Yttrium and Lanthanum Supported by
 a Quinolyl-Substituted Cyclopentadienyl Ligand: Synthesis and Performance
 in Isoprene Polymerization
;
_journal_issue 11
_journal_name_full Organometallics
_journal_page_first 2588
_journal_paper_doi 10.1021/om100283b
_journal_volume 29
_journal_year 2010
_chemical_formula_moiety 'C26 H42 Al2 N Y, 0.5(C6 H6)'
_chemical_formula_sum 'C29 H45 Al2 N Y'
_chemical_formula_weight 550.53
_chemical_name_systematic
; 
 ? 
;
_space_group_IT_number 15
_symmetry_cell_setting monoclinic
_symmetry_space_group_name_Hall '-C 2yc'
_symmetry_space_group_name_H-M 'C 1 2/c 1'
_atom_sites_solution_hydrogens geom
_atom_sites_solution_primary direct
_atom_sites_solution_secondary difmap
_audit_creation_method SHELXL-97
_cell_angle_alpha 90.00
_cell_angle_beta 101.484(1)
_cell_angle_gamma 90.00
_cell_formula_units_Z 8
_cell_length_a 27.0059(8)
_cell_length_b 12.8286(4)
_cell_length_c 17.3669(5)
_cell_measurement_temperature 120(2)
_cell_volume 5896.3(3)
_computing_cell_refinement
;
Bruker (2004). SAINT, version 6.45a, Bruker AXS Inc., Madison, 
Wisconsin, USA.
;
_computing_data_collection
;
Bruker (1999). SMART, version 5.054, Bruker AXS Inc., Madison, 
Wisconsin, USA.
;
_computing_data_reduction
;
Bruker (2004). SAINT, version 6.45a, Bruker AXS Inc., Madison, 
Wisconsin, USA.
;
_computing_molecular_graphics
;
Brandenburg, K. (2007). DIAMOND. Version 3.1. Crystal Impact GbR, Bonn, 
Germany.
;
_computing_publication_material
;
Bruker AXS (2003). SHELXTL. Version 6.14. Bruker AXS Inc., Madison, 
Wisconsin, USA.
;
_computing_structure_refinement
;
Sheldrick, G. M. (2008). Acta Crystallographica, A64, 112-122.
;
_computing_structure_solution
;     
Sheldrick, G. M. (2008). Acta Crystallographica, A64, 112-122.
;
_diffrn_ambient_temperature 120(2)
_diffrn_detector_area_resol_mean '48 \um'
_diffrn_measured_fraction_theta_full 0.999
_diffrn_measured_fraction_theta_max 0.999
_diffrn_measurement_device_type 'Bruker-AXS SMART 2K CCD'
_diffrn_measurement_method 'omega scans'
_diffrn_radiation_monochromator graphite
_diffrn_radiation_source 'normal-focus sealed tube'
_diffrn_radiation_type MoK\a
_diffrn_radiation_wavelength 0.71073
_diffrn_reflns_av_R_equivalents 0.0513
_diffrn_reflns_av_sigmaI/netI 0.0377
_diffrn_reflns_limit_h_max 38
_diffrn_reflns_limit_h_min -38
_diffrn_reflns_limit_k_max 18
_diffrn_reflns_limit_k_min -18
_diffrn_reflns_limit_l_max 24
_diffrn_reflns_limit_l_min -24
_diffrn_reflns_number 49076
_diffrn_reflns_theta_full 30.05
_diffrn_reflns_theta_max 30.05
_diffrn_reflns_theta_min 2.04
_exptl_absorpt_coefficient_mu 2.054
_exptl_absorpt_correction_T_max 0.8867
_exptl_absorpt_correction_T_min 0.2990
_exptl_absorpt_correction_type multi-scan
_exptl_absorpt_process_details
;
SADABS version 2008/2, G.M Sheldrick, University of 
G\"ttingen, Germany, 2008. 
;
_exptl_crystal_density_diffrn 1.240
_exptl_crystal_density_method 'not measured'
_exptl_crystal_F_000 2328
_exptl_crystal_size_max 0.77
_exptl_crystal_size_mid 0.18
_exptl_crystal_size_min 0.06
_refine_diff_density_max 1.219
_refine_diff_density_min -0.461
_refine_diff_density_rms 0.072
_refine_ls_extinction_method none
_refine_ls_goodness_of_fit_ref 1.086
_refine_ls_hydrogen_treatment mixed
_refine_ls_matrix_type full
_refine_ls_number_parameters 342
_refine_ls_number_reflns 8627
_refine_ls_number_restraints 24
_refine_ls_restrained_S_all 1.086
_refine_ls_R_factor_all 0.0632
_refine_ls_R_factor_gt 0.0370
_refine_ls_shift/su_max 0.000
_refine_ls_shift/su_mean 0.000
_refine_ls_structure_factor_coef Fsqd
_refine_ls_weighting_details 'calc w=1/[\s^2^(Fo^2^)+(0.0298P)^2^+9.6295P] where P=(Fo^2^+2Fc^2^)/3'
_refine_ls_weighting_scheme calc
_refine_ls_wR_factor_gt 0.0793
_refine_ls_wR_factor_ref 0.0895
_reflns_number_gt 6536
_reflns_number_total 8627
_reflns_threshold_expression I>2\s(I)
_cod_data_source_file om100283b_si_001.cif
_cod_data_source_block Compound2a
_cod_original_sg_symbol_H-M 'C 2/c'
_cod_database_code 4066087

loop_
_symmetry_equiv_pos_as_xyz
'x, y, z'
'-x, y, -z+1/2'
'x+1/2, y+1/2, z'
'-x+1/2, y+1/2, -z+1/2'
'-x, -y, -z'
'x, -y, z-1/2'
'-x+1/2, -y+1/2, -z'
'x+1/2, -y+1/2, z-1/2'

loop_
_atom_site_label
_atom_site_type_symbol
_atom_site_fract_x
_atom_site_fract_y
_atom_site_fract_z
_atom_site_U_iso_or_equiv
_atom_site_adp_type
_atom_site_occupancy
_atom_site_symmetry_multiplicity
_atom_site_calc_flag
_atom_site_refinement_flags
Y1 Y 0.153504(7) 0.789863(17) 0.215896(11) 0.02073(6) Uani 1 1 d .
Al1 Al 0.14315(3) 0.69735(6) 0.38480(4) 0.02796(15) Uani 1 1 d .
Al2 Al 0.08818(3) 0.99298(6) 0.20194(4) 0.02849(15) Uani 1 1 d .
N1 N 0.24931(7) 0.77266(15) 0.26492(10) 0.0241(4) Uani 1 1 d .
C1 C 0.13074(9) 0.61828(19) 0.28047(13) 0.0297(5) Uani 1 1 d D
H1A H 0.1205(9) 0.5563(17) 0.3084(13) 0.045 Uiso 1 1 d D
H1B H 0.1015(7) 0.631(2) 0.2363(12) 0.045 Uiso 1 1 d D
H1C H 0.1593(7) 0.596(2) 0.2585(14) 0.045 Uiso 1 1 d D
C2 C 0.16308(9) 0.8487(2) 0.37115(13) 0.0304(5) Uani 1 1 d D
H2A H 0.1728(9) 0.854(2) 0.4284(9) 0.046 Uiso 1 1 d D
H2B H 0.1924(7) 0.878(2) 0.3514(13) 0.046 Uiso 1 1 d D
H2C H 0.1351(7) 0.8983(19) 0.3534(14) 0.046 Uiso 1 1 d D
C3 C 0.07974(10) 0.7029(2) 0.42564(15) 0.0411(6) Uani 1 1 d .
H3A H 0.0727 0.6340 0.4453 0.062 Uiso 1 1 calc R
H3B H 0.0518 0.7238 0.3833 0.062 Uiso 1 1 calc R
H3C H 0.0834 0.7538 0.4685 0.062 Uiso 1 1 calc R
C4 C 0.19895(9) 0.6190(2) 0.45237(14) 0.0351(5) Uani 1 1 d .
H4A H 0.1848 0.5705 0.4859 0.053 Uiso 1 1 calc R
H4B H 0.2217 0.6681 0.4853 0.053 Uiso 1 1 calc R
H4C H 0.2178 0.5799 0.4192 0.053 Uiso 1 1 calc R
C5 C 0.16653(9) 0.99334(19) 0.21332(14) 0.0297(5) Uani 1 1 d D
H5A H 0.1644(10) 1.0512(16) 0.1756(12) 0.045 Uiso 1 1 d D
H5B H 0.1776(10) 1.0225(19) 0.2662(9) 0.045 Uiso 1 1 d D
H5C H 0.1959(8) 0.9503(17) 0.2042(14) 0.045 Uiso 1 1 d D
C6 C 0.06016(8) 0.8433(2) 0.20511(13) 0.0276(5) Uani 1 1 d D
H6A H 0.0255(7) 0.8724(18) 0.1908(13) 0.041 Uiso 1 1 d D
H6B H 0.0605(9) 0.7849(16) 0.1674(12) 0.041 Uiso 1 1 d D
H6C H 0.0631(9) 0.8108(18) 0.2578(9) 0.041 Uiso 1 1 d D
C7 C 0.07482(11) 1.0647(2) 0.29654(16) 0.0428(6) Uani 1 1 d .
H7A H 0.0456 1.1109 0.2817 0.064 Uiso 1 1 calc R
H7B H 0.1045 1.1058 0.3205 0.064 Uiso 1 1 calc R
H7C H 0.0677 1.0128 0.3344 0.064 Uiso 1 1 calc R
C8 C 0.05567(9) 1.0644(2) 0.10377(15) 0.0372(6) Uani 1 1 d .
H8A H 0.0189 1.0579 0.0967 0.056 Uiso 1 1 calc R
H8B H 0.0670 1.0323 0.0591 0.056 Uiso 1 1 calc R
H8C H 0.0650 1.1383 0.1070 0.056 Uiso 1 1 calc R
C9 C 0.27200(8) 0.76096(19) 0.33971(13) 0.0285(5) Uani 1 1 d .
H9A H 0.2515 0.7460 0.3769 0.034 Uiso 1 1 calc R
C10 C 0.32441(9) 0.7694(2) 0.36725(14) 0.0318(5) Uani 1 1 d .
H10A H 0.3387 0.7572 0.4210 0.038 Uiso 1 1 calc R
C11 C 0.35449(8) 0.79525(19) 0.31562(14) 0.0308(5) Uani 1 1 d .
H11A H 0.3898 0.8041 0.3335 0.037 Uiso 1 1 calc R
C12 C 0.33269(8) 0.80867(17) 0.23562(13) 0.0260(5) Uani 1 1 d .
C13 C 0.36140(8) 0.83655(19) 0.17867(14) 0.0307(5) Uani 1 1 d .
H13A H 0.3968 0.8478 0.1941 0.037 Uiso 1 1 calc R
C14 C 0.33837(9) 0.8473(2) 0.10196(14) 0.0320(5) Uani 1 1 d .
H14A H 0.3576 0.8687 0.0645 0.038 Uiso 1 1 calc R
C15 C 0.28625(8) 0.82686(19) 0.07752(13) 0.0284(5) Uani 1 1 d .
H15A H 0.2711 0.8337 0.0235 0.034 Uiso 1 1 calc R
C16 C 0.25687(8) 0.79730(18) 0.13017(12) 0.0246(4) Uani 1 1 d .
C17 C 0.27986(8) 0.79234(18) 0.21134(12) 0.0241(4) Uani 1 1 d .
C18 C 0.20336(8) 0.76623(17) 0.10568(12) 0.0230(4) Uani 1 1 d .
C19 C 0.16272(8) 0.82904(19) 0.06579(12) 0.0255(4) Uani 1 1 d .
C20 C 0.11807(8) 0.76815(19) 0.05654(12) 0.0258(5) Uani 1 1 d .
C21 C 0.13151(8) 0.66722(19) 0.08786(12) 0.0247(4) Uani 1 1 d .
C22 C 0.18418(8) 0.66547(18) 0.11763(12) 0.0235(4) Uani 1 1 d .
C23 C 0.16738(9) 0.9340(2) 0.02957(14) 0.0336(5) Uani 1 1 d .
H23A H 0.1387 0.9778 0.0358 0.050 Uiso 1 1 calc R
H23B H 0.1675 0.9255 -0.0265 0.050 Uiso 1 1 calc R
H23C H 0.1990 0.9672 0.0557 0.050 Uiso 1 1 calc R
C24 C 0.06735(8) 0.7997(2) 0.00967(13) 0.0335(5) Uani 1 1 d .
H24A H 0.0619 0.8741 0.0176 0.050 Uiso 1 1 calc R
H24B H 0.0408 0.7592 0.0270 0.050 Uiso 1 1 calc R
H24C H 0.0663 0.7864 -0.0462 0.050 Uiso 1 1 calc R
C25 C 0.09653(9) 0.5747(2) 0.07927(14) 0.0318(5) Uani 1 1 d .
H25A H 0.1092 0.5236 0.1204 0.048 Uiso 1 1 calc R
H25B H 0.0949 0.5428 0.0276 0.048 Uiso 1 1 calc R
H25C H 0.0627 0.5976 0.0842 0.048 Uiso 1 1 calc R
C26 C 0.21575(8) 0.57113(19) 0.14685(13) 0.0288(5) Uani 1 1 d .
H26A H 0.2388 0.5561 0.1113 0.043 Uiso 1 1 calc R
H26B H 0.1936 0.5111 0.1486 0.043 Uiso 1 1 calc R
H26C H 0.2354 0.5850 0.1997 0.043 Uiso 1 1 calc R
C1S C -0.00070(10) 1.4092(3) 0.3304(2) 0.0579(9) Uani 1 1 d .
H1S H -0.0010 1.4090 0.3850 0.069 Uiso 1 1 calc R
C2S C -0.00052(10) 1.3170(2) 0.2896(2) 0.0525(8) Uani 1 1 d .
H2S H -0.0011 1.2526 0.3163 0.063 Uiso 1 1 calc R
C3S C -0.00046(12) 1.5029(2) 0.2895(2) 0.0630(10) Uani 1 1 d .
H3S H -0.0009 1.5672 0.3165 0.076 Uiso 1 1 calc R

loop_
_atom_site_aniso_label
_atom_site_aniso_U_11
_atom_site_aniso_U_22
_atom_site_aniso_U_33
_atom_site_aniso_U_23
_atom_site_aniso_U_13
_atom_site_aniso_U_12
Y1 0.01661(9) 0.02859(10) 0.01728(9) 0.00063(9) 0.00406(6) 0.00279(8)
Al1 0.0277(3) 0.0379(4) 0.0191(3) 0.0021(3) 0.0065(3) 0.0066(3)
Al2 0.0229(3) 0.0334(4) 0.0279(3) 0.0008(3) 0.0019(3) 0.0068(3)
N1 0.0199(8) 0.0326(11) 0.0199(8) -0.0022(7) 0.0045(7) 0.0042(7)
C1 0.0319(12) 0.0355(13) 0.0231(11) 0.0038(10) 0.0090(9) 0.0029(10)
C2 0.0294(12) 0.0373(14) 0.0240(11) -0.0020(10) 0.0039(9) 0.0075(10)
C3 0.0358(13) 0.0618(18) 0.0280(12) 0.0030(12) 0.0120(10) 0.0067(13)
C4 0.0376(13) 0.0415(14) 0.0249(11) 0.0032(10) 0.0031(10) 0.0065(11)
C5 0.0246(11) 0.0312(12) 0.0311(12) -0.0011(10) 0.0006(9) 0.0003(9)
C6 0.0186(10) 0.0390(13) 0.0257(11) 0.0022(10) 0.0053(8) 0.0036(9)
C7 0.0439(15) 0.0434(16) 0.0388(14) -0.0029(12) 0.0024(12) 0.0195(12)
C8 0.0309(12) 0.0408(15) 0.0374(14) 0.0058(11) 0.0009(10) 0.0078(11)
C9 0.0245(11) 0.0378(13) 0.0231(11) -0.0029(9) 0.0042(9) 0.0049(9)
C10 0.0264(11) 0.0422(15) 0.0241(11) -0.0040(10) -0.0013(9) 0.0077(10)
C11 0.0187(10) 0.0367(13) 0.0344(12) -0.0061(11) -0.0014(8) 0.0045(10)
C12 0.0204(10) 0.0273(12) 0.0298(11) -0.0047(9) 0.0036(8) 0.0030(8)
C13 0.0185(10) 0.0353(13) 0.0398(13) -0.0080(11) 0.0097(9) -0.0003(9)
C14 0.0256(11) 0.0378(14) 0.0359(13) -0.0039(11) 0.0140(10) -0.0020(10)
C15 0.0263(11) 0.0357(12) 0.0249(11) -0.0037(9) 0.0095(9) -0.0007(9)
C16 0.0193(9) 0.0320(12) 0.0231(10) -0.0030(9) 0.0058(8) 0.0025(9)
C17 0.0203(9) 0.0286(11) 0.0239(10) -0.0023(9) 0.0057(8) 0.0028(9)
C18 0.0193(9) 0.0341(12) 0.0168(9) -0.0009(8) 0.0066(7) -0.0001(8)
C19 0.0227(10) 0.0355(12) 0.0190(10) 0.0014(9) 0.0056(8) 0.0016(9)
C20 0.0208(10) 0.0396(13) 0.0170(9) 0.0008(9) 0.0038(8) 0.0017(9)
C21 0.0212(10) 0.0372(12) 0.0164(9) -0.0019(9) 0.0055(8) -0.0020(9)
C22 0.0213(10) 0.0342(12) 0.0161(9) -0.0019(8) 0.0060(8) 0.0021(9)
C23 0.0312(12) 0.0407(14) 0.0292(12) 0.0108(10) 0.0067(10) 0.0010(10)
C24 0.0233(11) 0.0494(15) 0.0259(11) 0.0045(11) 0.0001(9) 0.0023(11)
C25 0.0280(11) 0.0407(14) 0.0266(11) -0.0023(10) 0.0053(9) -0.0059(10)
C26 0.0267(11) 0.0339(13) 0.0259(11) -0.0026(9) 0.0055(9) 0.0044(9)
C1S 0.0255(13) 0.0555(19) 0.095(3) -0.0032(18) 0.0175(15) 0.0035(13)
C2S 0.0196(11) 0.0420(16) 0.094(2) 0.0073(15) 0.0068(15) 0.0030(11)
C3S 0.0402(16) 0.0414(16) 0.117(3) -0.0159(17) 0.038(2) -0.0013(14)

loop_
_atom_type_symbol
_atom_type_description
_atom_type_scat_dispersion_real
_atom_type_scat_dispersion_imag
_atom_type_scat_source
C C 0.0033 0.0016 'International Tables Vol C Tables 4.2.6.8 and 6.1.1.4'
H H 0.0000 0.0000 'International Tables Vol C Tables 4.2.6.8 and 6.1.1.4'
N N 0.0061 0.0033 'International Tables Vol C Tables 4.2.6.8 and 6.1.1.4'
Al Al 0.0645 0.0514 'International Tables Vol C Tables 4.2.6.8 and 6.1.1.4'
Y Y -2.7962 3.5667 'International Tables Vol C Tables 4.2.6.8 and 6.1.1.4'

loop_
_geom_angle_atom_site_label_1
_geom_angle_atom_site_label_2
_geom_angle_atom_site_label_3
_geom_angle
_geom_angle_site_symmetry_1
_geom_angle_site_symmetry_3
N1 Y1 C18 66.03(6) . .
N1 Y1 C6 162.07(7) . .
C18 Y1 C6 128.77(7) . .
N1 Y1 C22 74.46(6) . .
C18 Y1 C22 32.03(7) . .
C6 Y1 C22 123.46(7) . .
N1 Y1 C1 95.36(7) . .
C18 Y1 C1 115.20(7) . .
C6 Y1 C1 86.84(8) . .
C22 Y1 C1 84.07(7) . .
N1 Y1 C5 87.80(6) . .
C18 Y1 C5 90.73(7) . .
C6 Y1 C5 82.39(8) . .
C22 Y1 C5 122.53(7) . .
C1 Y1 C5 152.87(7) . .
N1 Y1 C21 105.42(6) . .
C18 Y1 C21 51.50(7) . .
C6 Y1 C21 92.50(7) . .
C22 Y1 C21 30.97(6) . .
C1 Y1 C21 80.16(7) . .
C5 Y1 C21 124.97(7) . .
N1 Y1 C19 93.17(6) . .
C18 Y1 C19 31.14(7) . .
C6 Y1 C19 98.97(7) . .
C22 Y1 C19 51.60(7) . .
C1 Y1 C19 130.24(7) . .
C5 Y1 C19 76.24(7) . .
C21 Y1 C19 50.38(7) . .
N1 Y1 C20 116.73(6) . .
C18 Y1 C20 50.83(6) . .
C6 Y1 C20 79.36(7) . .
C22 Y1 C20 50.86(7) . .
C1 Y1 C20 106.44(7) . .
C5 Y1 C20 95.96(7) . .
C21 Y1 C20 30.26(7) . .
C19 Y1 C20 30.05(6) . .
N1 Y1 C2 78.90(6) . .
C18 Y1 C2 143.02(7) . .
C6 Y1 C2 84.18(7) . .
C22 Y1 C2 146.26(7) . .
C1 Y1 C2 78.14(7) . .
C5 Y1 C2 76.05(8) . .
C21 Y1 C2 158.19(7) . .
C19 Y1 C2 151.42(7) . .
C20 Y1 C2 162.56(7) . .
N1 Y1 Al2 127.79(4) . .
C18 Y1 Al2 114.32(5) . .
C6 Y1 Al2 41.08(6) . .
C22 Y1 Al2 135.35(5) . .
C1 Y1 Al2 124.09(5) . .
C5 Y1 Al2 41.32(5) . .
C21 Y1 Al2 113.23(5) . .
C19 Y1 Al2 85.96(5) . .
C20 Y1 Al2 85.91(5) . .
C2 Y1 Al2 77.86(5) . .
N1 Y1 Al1 86.04(4) . .
C18 Y1 Al1 141.92(5) . .
C6 Y1 Al1 84.47(5) . .
C22 Y1 Al1 117.98(5) . .
C1 Y1 Al1 39.26(5) . .
C5 Y1 Al1 114.56(6) . .
C21 Y1 Al1 119.40(5) . .
C19 Y1 Al1 169.10(5) . .
C20 Y1 Al1 143.11(5) . .
C2 Y1 Al1 38.88(6) . .
Al2 Y1 Al1 103.124(19) . .
N1 Y1 H1B 115.7(4) . .
C18 Y1 H1B 113.3(6) . .
C6 Y1 H1B 70.4(4) . .
C22 Y1 H1B 81.7(6) . .
C1 Y1 H1B 22.4(3) . .
C5 Y1 H1B 151.2(5) . .
C21 Y1 H1B 67.0(5) . .
C19 Y1 H1B 116.2(5) . .
C20 Y1 H1B 88.2(5) . .
C2 Y1 H1B 91.7(5) . .
Al2 Y1 H1B 111.1(5) . .
Al1 Y1 H1B 55.1(5) . .
N1 Y1 H1C 79.8(4) . .
C18 Y1 H1C 95.1(4) . .
C6 Y1 H1C 106.2(4) . .
C22 Y1 H1C 65.6(4) . .
C1 Y1 H1C 21.5(3) . .
C5 Y1 H1C 162.7(6) . .
C21 Y1 H1C 70.5(6) . .
C19 Y1 H1C 116.1(5) . .
C20 Y1 H1C 100.3(6) . .
C2 Y1 H1C 89.7(5) . .
Al2 Y1 H1C 145.4(3) . .
Al1 Y1 H1C 53.0(5) . .
H1B Y1 H1C 36.3(4) . .
N1 Y1 H5C 68.5(5) . .
C18 Y1 H5C 72.9(4) . .
C6 Y1 H5C 104.0(4) . .
C22 Y1 H5C 104.7(4) . .
C1 Y1 H5C 158.0(6) . .
C5 Y1 H5C 22.3(4) . .
C21 Y1 H5C 117.7(5) . .
C19 Y1 H5C 67.7(5) . .
C20 Y1 H5C 94.5(6) . .
C2 Y1 H5C 83.9(5) . .
Al2 Y1 H5C 63.1(4) . .
Al1 Y1 H5C 121.7(6) . .
H1B Y1 H5C 173.3(7) . .
H1C Y1 H5C 148.3(6) . .
N1 Y1 H6B 173.6(5) . .
C18 Y1 H6B 112.9(4) . .
C6 Y1 H6B 22.6(3) . .
C22 Y1 H6B 101.3(3) . .
C1 Y1 H6B 79.3(6) . .
C5 Y1 H6B 98.6(5) . .
C21 Y1 H6B 70.3(3) . .
C19 Y1 H6B 87.7(5) . .
C20 Y1 H6B 62.1(4) . .
C2 Y1 H6B 103.3(4) . .
Al2 Y1 H6B 58.6(4) . .
Al1 Y1 H6B 91.9(5) . .
H1B Y1 H6B 58.5(6) . .
H1C Y1 H6B 94.1(7) . .
H5C Y1 H6B 117.6(7) . .
C3 Al1 C4 114.49(11) . .
C3 Al1 C2 105.89(12) . .
C4 Al1 C2 111.27(11) . .
C3 Al1 C1 109.53(11) . .
C4 Al1 C1 104.10(10) . .
C2 Al1 C1 111.68(10) . .
C3 Al1 Y1 123.34(8) . .
C4 Al1 Y1 121.98(8) . .
C2 Al1 Y1 58.14(7) . .
C1 Al1 Y1 53.54(7) . .
C7 Al2 C8 112.16(11) . .
C7 Al2 C6 106.34(12) . .
C8 Al2 C6 110.51(11) . .
C7 Al2 C5 105.65(11) . .
C8 Al2 C5 110.37(11) . .
C6 Al2 C5 111.66(10) . .
C7 Al2 Y1 121.08(8) . .
C8 Al2 Y1 126.76(8) . .
C6 Al2 Y1 55.15(6) . .
C5 Al2 Y1 56.55(7) . .
C9 N1 C17 117.19(18) . .
C9 N1 Y1 124.87(14) . .
C17 N1 Y1 117.23(13) . .
Al1 C1 Y1 87.20(9) . .
Al1 C1 H1A 88.7(15) . .
Y1 C1 H1A 174.9(15) . .
Al1 C1 H1B 124.4(15) . .
Y1 C1 H1B 75.6(14) . .
H1A C1 H1B 104.4(17) . .
Al1 C1 H1C 119.4(16) . .
Y1 C1 H1C 78.6(15) . .
H1A C1 H1C 106.1(17) . .
H1B C1 H1C 108.4(17) . .
Al1 C2 Y1 82.98(8) . .
Al1 C2 H2A 88.4(16) . .
Y1 C2 H2A 164.8(15) . .
Al1 C2 H2B 129.8(15) . .
Y1 C2 H2B 72.1(15) . .
H2A C2 H2B 104.7(17) . .
Al1 C2 H2C 116.4(15) . .
Y1 C2 H2C 87.4(15) . .
H2A C2 H2C 107.8(17) . .
H2B C2 H2C 105.4(17) . .
Al1 C3 H3A 109.5 . .
Al1 C3 H3B 109.5 . .
H3A C3 H3B 109.5 . .
Al1 C3 H3C 109.5 . .
H3A C3 H3C 109.5 . .
H3B C3 H3C 109.5 . .
Al1 C4 H4A 109.5 . .
Al1 C4 H4B 109.5 . .
H4A C4 H4B 109.5 . .
Al1 C4 H4C 109.5 . .
H4A C4 H4C 109.5 . .
H4B C4 H4C 109.5 . .
Al2 C5 Y1 82.13(8) . .
Al2 C5 H5A 90.8(15) . .
Y1 C5 H5A 140.2(15) . .
Al2 C5 H5B 101.7(15) . .
Y1 C5 H5B 112.2(15) . .
H5A C5 H5B 107.6(17) . .
Al2 C5 H5C 143.3(15) . .
Y1 C5 H5C 64.5(15) . .
H5A C5 H5C 104.7(16) . .
H5B C5 H5C 104.8(17) . .
Al2 C6 Y1 83.77(8) . .
Al2 C6 H6A 88.6(15) . .
Y1 C6 H6A 167.5(14) . .
Al2 C6 H6B 129.0(15) . .
Y1 C6 H6B 73.2(14) . .
H6A C6 H6B 104.5(16) . .
Al2 C6 H6C 116.8(15) . .
Y1 C6 H6C 85.7(14) . .
H6A C6 H6C 106.6(16) . .
H6B C6 H6C 106.3(17) . .
Al2 C7 H7A 109.5 . .
Al2 C7 H7B 109.5 . .
H7A C7 H7B 109.5 . .
Al2 C7 H7C 109.5 . .
H7A C7 H7C 109.5 . .
H7B C7 H7C 109.5 . .
Al2 C8 H8A 109.5 . .
Al2 C8 H8B 109.5 . .
H8A C8 H8B 109.5 . .
Al2 C8 H8C 109.5 . .
H8A C8 H8C 109.5 . .
H8B C8 H8C 109.5 . .
N1 C9 C10 124.1(2) . .
N1 C9 H9A 117.9 . .
C10 C9 H9A 117.9 . .
C11 C10 C9 119.1(2) . .
C11 C10 H10A 120.5 . .
C9 C10 H10A 120.5 . .
C10 C11 C12 119.4(2) . .
C10 C11 H11A 120.3 . .
C12 C11 H11A 120.3 . .
C11 C12 C13 122.7(2) . .
C11 C12 C17 118.2(2) . .
C13 C12 C17 119.1(2) . .
C14 C13 C12 120.1(2) . .
C14 C13 H13A 119.9 . .
C12 C13 H13A 119.9 . .
C13 C14 C15 120.6(2) . .
C13 C14 H14A 119.7 . .
C15 C14 H14A 119.7 . .
C16 C15 C14 121.5(2) . .
C16 C15 H15A 119.2 . .
C14 C15 H15A 119.2 . .
C15 C16 C17 118.30(19) . .
C15 C16 C18 122.86(19) . .
C17 C16 C18 118.78(18) . .
N1 C17 C12 121.68(19) . .
N1 C17 C16 118.23(18) . .
C12 C17 C16 120.09(19) . .
C22 C18 C19 108.48(18) . .
C22 C18 C16 124.51(19) . .
C19 C18 C16 127.0(2) . .
C22 C18 Y1 74.83(11) . .
C19 C18 Y1 80.11(12) . .
C16 C18 Y1 112.42(13) . .
C20 C19 C18 107.4(2) . .
C20 C19 C23 125.9(2) . .
C18 C19 C23 126.1(2) . .
C20 C19 Y1 76.61(12) . .
C18 C19 Y1 68.75(11) . .
C23 C19 Y1 126.84(15) . .
C19 C20 C21 108.15(19) . .
C19 C20 C24 125.1(2) . .
C21 C20 C24 126.0(2) . .
C19 C20 Y1 73.34(12) . .
C21 C20 Y1 72.37(12) . .
C24 C20 Y1 127.83(15) . .
C22 C21 C20 108.4(2) . .
C22 C21 C25 126.1(2) . .
C20 C21 C25 124.9(2) . .
C22 C21 Y1 70.53(12) . .
C20 C21 Y1 77.38(13) . .
C25 C21 Y1 124.99(14) . .
C21 C22 C18 107.53(19) . .
C21 C22 C26 126.6(2) . .
C18 C22 C26 125.44(19) . .
C21 C22 Y1 78.50(12) . .
C18 C22 Y1 73.14(12) . .
C26 C22 Y1 120.40(13) . .
C19 C23 H23A 109.5 . .
C19 C23 H23B 109.5 . .
H23A C23 H23B 109.5 . .
C19 C23 H23C 109.5 . .
H23A C23 H23C 109.5 . .
H23B C23 H23C 109.5 . .
C20 C24 H24A 109.5 . .
C20 C24 H24B 109.5 . .
H24A C24 H24B 109.5 . .
C20 C24 H24C 109.5 . .
H24A C24 H24C 109.5 . .
H24B C24 H24C 109.5 . .
C21 C25 H25A 109.5 . .
C21 C25 H25B 109.5 . .
H25A C25 H25B 109.5 . .
C21 C25 H25C 109.5 . .
H25A C25 H25C 109.5 . .
H25B C25 H25C 109.5 . .
C22 C26 H26A 109.5 . .
C22 C26 H26B 109.5 . .
H26A C26 H26B 109.5 . .
C22 C26 H26C 109.5 . .
H26A C26 H26C 109.5 . .
H26B C26 H26C 109.5 . .
C2S C1S C3S 118.5(3) . .
C2S C1S H1S 120.8 . .
C3S C1S H1S 120.8 . .
C1S C2S C2S 121.0(2) . 2
C1S C2S H2S 119.5 . .
C2S C2S H2S 119.5 2 .
C3S C3S C1S 120.6(2) 2 .
C3S C3S H3S 119.7 2 .
C1S C3S H3S 119.7 . .

loop_
_geom_bond_atom_site_label_1
_geom_bond_atom_site_label_2
_geom_bond_distance
_geom_bond_site_symmetry_2
Y1 N1 2.5673(17) .
Y1 C18 2.5681(19) .
Y1 C6 2.583(2) .
Y1 C22 2.590(2) .
Y1 C1 2.599(2) .
Y1 C5 2.635(2) .
Y1 C21 2.692(2) .
Y1 C19 2.714(2) .
Y1 C20 2.756(2) .
Y1 C2 2.762(2) .
Y1 Al2 3.1290(7) .
Y1 Al1 3.2277(7) .
Y1 H1B 2.54(2) .
Y1 H1C 2.59(2) .
Y1 H5C 2.38(3) .
Y1 H6B 2.49(3) .
Al1 C3 1.981(2) .
Al1 C4 1.988(2) .
Al1 C2 2.041(3) .
Al1 C1 2.045(2) .
Al2 C7 1.978(3) .
Al2 C8 1.980(2) .
Al2 C6 2.068(3) .
Al2 C5 2.086(2) .
N1 C9 1.330(3) .
N1 C17 1.384(3) .
C1 H1A 0.999(15) .
C1 H1B 0.999(15) .
C1 H1C 0.970(15) .
C2 H2A 0.979(15) .
C2 H2B 0.995(15) .
C2 H2C 0.990(15) .
C3 H3A 0.9800 .
C3 H3B 0.9800 .
C3 H3C 0.9800 .
C4 H4A 0.9800 .
C4 H4B 0.9800 .
C4 H4C 0.9800 .
C5 H5A 0.984(15) .
C5 H5B 0.981(15) .
C5 H5C 1.003(15) .
C6 H6A 0.991(14) .
C6 H6B 0.996(14) .
C6 H6C 0.994(14) .
C7 H7A 0.9800 .
C7 H7B 0.9800 .
C7 H7C 0.9800 .
C8 H8A 0.9800 .
C8 H8B 0.9800 .
C8 H8C 0.9800 .
C9 C10 1.405(3) .
C9 H9A 0.9500 .
C10 C11 1.365(3) .
C10 H10A 0.9500 .
C11 C12 1.408(3) .
C11 H11A 0.9500 .
C12 C13 1.419(3) .
C12 C17 1.420(3) .
C13 C14 1.360(3) .
C13 H13A 0.9500 .
C14 C15 1.411(3) .
C14 H14A 0.9500 .
C15 C16 1.378(3) .
C15 H15A 0.9500 .
C16 C17 1.424(3) .
C16 C18 1.478(3) .
C18 C22 1.423(3) .
C18 C19 1.425(3) .
C19 C20 1.419(3) .
C19 C23 1.502(3) .
C20 C21 1.423(3) .
C20 C24 1.503(3) .
C21 C22 1.414(3) .
C21 C25 1.505(3) .
C22 C26 1.509(3) .
C23 H23A 0.9800 .
C23 H23B 0.9800 .
C23 H23C 0.9800 .
C24 H24A 0.9800 .
C24 H24B 0.9800 .
C24 H24C 0.9800 .
C25 H25A 0.9800 .
C25 H25B 0.9800 .
C25 H25C 0.9800 .
C26 H26A 0.9800 .
C26 H26B 0.9800 .
C26 H26C 0.9800 .
C1S C2S 1.379(4) .
C1S C3S 1.396(5) .
C1S H1S 0.9500 .
C2S C2S 1.381(7) 2
C2S H2S 0.9500 .
C3S C3S 1.378(7) 2
C3S H3S 0.9500 .

loop_
_geom_torsion_atom_site_label_1
_geom_torsion_atom_site_label_2
_geom_torsion_atom_site_label_3
_geom_torsion_atom_site_label_4
_geom_torsion
_geom_torsion_site_symmetry_4
N1 Y1 Al1 C3 165.88(12) .
C18 Y1 Al1 C3 -152.59(13) .
C6 Y1 Al1 C3 1.11(12) .
C22 Y1 Al1 C3 -124.05(12) .
C1 Y1 Al1 C3 -90.66(14) .
C5 Y1 Al1 C3 80.12(13) .
C21 Y1 Al1 C3 -88.65(12) .
C19 Y1 Al1 C3 -107.9(3) .
C20 Y1 Al1 C3 -62.91(14) .
C2 Y1 Al1 C3 88.68(14) .
Al2 Y1 Al1 C3 37.96(11) .
N1 Y1 Al1 C4 -19.45(11) .
C18 Y1 Al1 C4 22.08(13) .
C6 Y1 Al1 C4 175.78(11) .
C22 Y1 Al1 C4 50.63(11) .
C1 Y1 Al1 C4 84.01(13) .
C5 Y1 Al1 C4 -105.21(11) .
C21 Y1 Al1 C4 86.03(11) .
C19 Y1 Al1 C4 66.8(3) .
C20 Y1 Al1 C4 111.76(12) .
C2 Y1 Al1 C4 -96.64(13) .
Al2 Y1 Al1 C4 -147.36(10) .
N1 Y1 Al1 C2 77.19(9) .
C18 Y1 Al1 C2 118.72(11) .
C6 Y1 Al1 C2 -87.58(10) .
C22 Y1 Al1 C2 147.27(9) .
C1 Y1 Al1 C2 -179.35(12) .
C5 Y1 Al1 C2 -8.57(10) .
C21 Y1 Al1 C2 -177.33(9) .
C19 Y1 Al1 C2 163.4(3) .
C20 Y1 Al1 C2 -151.60(11) .
Al2 Y1 Al1 C2 -50.73(8) .
N1 Y1 Al1 C1 -103.46(9) .
C18 Y1 Al1 C1 -61.93(12) .
C6 Y1 Al1 C1 91.77(10) .
C22 Y1 Al1 C1 -33.39(10) .
C5 Y1 Al1 C1 170.78(10) .
C21 Y1 Al1 C1 2.02(10) .
C19 Y1 Al1 C1 -17.2(3) .
C20 Y1 Al1 C1 27.75(12) .
C2 Y1 Al1 C1 179.35(12) .
Al2 Y1 Al1 C1 128.62(9) .
N1 Y1 Al2 C7 -71.62(12) .
C18 Y1 Al2 C7 -149.28(12) .
C6 Y1 Al2 C7 88.89(14) .
C22 Y1 Al2 C7 -179.23(13) .
C1 Y1 Al2 C7 60.26(13) .
C5 Y1 Al2 C7 -88.81(14) .
C21 Y1 Al2 C7 154.04(12) .
C19 Y1 Al2 C7 -162.51(12) .
C20 Y1 Al2 C7 167.37(12) .
C2 Y1 Al2 C7 -6.20(12) .
Al1 Y1 Al2 C7 23.60(11) .
N1 Y1 Al2 C8 108.75(11) .
C18 Y1 Al2 C8 31.09(12) .
C6 Y1 Al2 C8 -90.74(13) .
C22 Y1 Al2 C8 1.14(13) .
C1 Y1 Al2 C8 -119.37(12) .
C5 Y1 Al2 C8 91.57(13) .
C21 Y1 Al2 C8 -25.58(12) .
C19 Y1 Al2 C8 17.87(11) .
C20 Y1 Al2 C8 -12.26(11) .
C2 Y1 Al2 C8 174.17(12) .
Al1 Y1 Al2 C8 -156.03(10) .
N1 Y1 Al2 C6 -160.51(9) .
C18 Y1 Al2 C6 121.83(9) .
C22 Y1 Al2 C6 91.87(11) .
C1 Y1 Al2 C6 -28.63(10) .
C5 Y1 Al2 C6 -177.70(11) .
C21 Y1 Al2 C6 65.15(9) .
C19 Y1 Al2 C6 108.60(9) .
C20 Y1 Al2 C6 78.48(9) .
C2 Y1 Al2 C6 -95.09(9) .
Al1 Y1 Al2 C6 -65.29(8) .
N1 Y1 Al2 C5 17.18(10) .
C18 Y1 Al2 C5 -60.47(10) .
C6 Y1 Al2 C5 177.70(11) .
C22 Y1 Al2 C5 -90.43(11) .
C1 Y1 Al2 C5 149.06(10) .
C21 Y1 Al2 C5 -117.15(9) .
C19 Y1 Al2 C5 -73.70(9) .
C20 Y1 Al2 C5 -103.83(9) .
C2 Y1 Al2 C5 82.60(10) .
Al1 Y1 Al2 C5 112.41(8) .
C18 Y1 N1 C9 -170.3(2) .
C6 Y1 N1 C9 41.3(3) .
C22 Y1 N1 C9 -137.36(19) .
C1 Y1 N1 C9 -55.05(19) .
C5 Y1 N1 C9 97.94(19) .
C21 Y1 N1 C9 -136.30(18) .
C19 Y1 N1 C9 174.03(19) .
C20 Y1 N1 C9 -166.49(18) .
C2 Y1 N1 C9 21.72(18) .
Al2 Y1 N1 C9 86.68(19) .
Al1 Y1 N1 C9 -16.87(18) .
C18 Y1 N1 C17 19.73(15) .
C6 Y1 N1 C17 -128.7(2) .
C22 Y1 N1 C17 52.66(15) .
C1 Y1 N1 C17 134.97(16) .
C5 Y1 N1 C17 -72.04(16) .
C21 Y1 N1 C17 53.71(16) .
C19 Y1 N1 C17 4.04(16) .
C20 Y1 N1 C17 23.53(17) .
C2 Y1 N1 C17 -148.26(16) .
Al2 Y1 N1 C17 -83.30(16) .
Al1 Y1 N1 C17 173.15(15) .
C3 Al1 C1 Y1 117.58(10) .
C4 Al1 C1 Y1 -119.56(9) .
C2 Al1 C1 Y1 0.60(11) .
N1 Y1 C1 Al1 77.03(8) .
C18 Y1 C1 Al1 143.03(7) .
C6 Y1 C1 Al1 -85.13(9) .
C22 Y1 C1 Al1 150.75(9) .
C5 Y1 C1 Al1 -18.6(2) .
C21 Y1 C1 Al1 -178.22(9) .
C19 Y1 C1 Al1 175.79(7) .
C20 Y1 C1 Al1 -163.06(7) .
C2 Y1 C1 Al1 -0.42(8) .
Al2 Y1 C1 Al1 -66.74(9) .
C3 Al1 C2 Y1 -119.72(9) .
C4 Al1 C2 Y1 115.28(9) .
C1 Al1 C2 Y1 -0.56(10) .
N1 Y1 C2 Al1 -97.54(8) .
C18 Y1 C2 Al1 -115.96(11) .
C6 Y1 C2 Al1 88.40(8) .
C22 Y1 C2 Al1 -59.28(15) .
C1 Y1 C2 Al1 0.42(8) .
C5 Y1 C2 Al1 171.97(9) .
C21 Y1 C2 Al1 6.3(2) .
C19 Y1 C2 Al1 -173.52(10) .
C20 Y1 C2 Al1 107.7(2) .
Al2 Y1 C2 Al1 129.54(7) .
C7 Al2 C5 Y1 117.23(10) .
C8 Al2 C5 Y1 -121.31(10) .
C6 Al2 C5 Y1 2.03(10) .
N1 Y1 C5 Al2 -166.49(8) .
C18 Y1 C5 Al2 127.53(8) .
C6 Y1 C5 Al2 -1.53(8) .
C22 Y1 C5 Al2 123.54(8) .
C1 Y1 C5 Al2 -69.01(18) .
C21 Y1 C5 Al2 86.19(9) .
C19 Y1 C5 Al2 99.70(8) .
C20 Y1 C5 Al2 76.86(8) .
C2 Y1 C5 Al2 -87.38(8) .
Al1 Y1 C5 Al2 -81.85(7) .
C7 Al2 C6 Y1 -116.83(9) .
C8 Al2 C6 Y1 121.20(9) .
C5 Al2 C6 Y1 -2.07(10) .
N1 Y1 C6 Al2 58.9(2) .
C18 Y1 C6 Al2 -83.25(10) .
C22 Y1 C6 Al2 -122.66(8) .
C1 Y1 C6 Al2 156.58(8) .
C5 Y1 C6 Al2 1.53(8) .
C21 Y1 C6 Al2 -123.42(8) .
C19 Y1 C6 Al2 -73.16(8) .
C20 Y1 C6 Al2 -96.04(8) .
C2 Y1 C6 Al2 78.19(8) .
Al1 Y1 C6 Al2 117.27(7) .
C17 N1 C9 C10 1.3(3) .
Y1 N1 C9 C10 -168.68(18) .
N1 C9 C10 C11 2.8(4) .
C9 C10 C11 C12 -2.6(4) .
C10 C11 C12 C13 179.4(2) .
C10 C11 C12 C17 -1.4(3) .
C11 C12 C13 C14 179.2(2) .
C17 C12 C13 C14 -0.1(3) .
C12 C13 C14 C15 -2.5(4) .
C13 C14 C15 C16 1.1(4) .
C14 C15 C16 C17 2.9(3) .
C14 C15 C16 C18 -174.3(2) .
C9 N1 C17 C12 -5.5(3) .
Y1 N1 C17 C12 165.29(16) .
C9 N1 C17 C16 175.3(2) .
Y1 N1 C17 C16 -13.9(3) .
C11 C12 C17 N1 5.6(3) .
C13 C12 C17 N1 -175.1(2) .
C11 C12 C17 C16 -175.2(2) .
C13 C12 C17 C16 4.1(3) .
C15 C16 C17 N1 173.8(2) .
C18 C16 C17 N1 -8.9(3) .
C15 C16 C17 C12 -5.5(3) .
C18 C16 C17 C12 171.9(2) .
C15 C16 C18 C22 117.0(3) .
C17 C16 C18 C22 -60.3(3) .
C15 C16 C18 C19 -62.0(3) .
C17 C16 C18 C19 120.8(2) .
C15 C16 C18 Y1 -156.46(18) .
C17 C16 C18 Y1 26.3(3) .
N1 Y1 C18 C22 99.09(13) .
C6 Y1 C18 C22 -92.83(14) .
C1 Y1 C18 C22 14.61(14) .
C5 Y1 C18 C22 -173.64(12) .
C21 Y1 C18 C22 -37.40(12) .
C19 Y1 C18 C22 -112.38(18) .
C20 Y1 C18 C22 -76.54(13) .
C2 Y1 C18 C22 118.93(14) .
Al2 Y1 C18 C22 -138.57(11) .
Al1 Y1 C18 C22 52.72(15) .
N1 Y1 C18 C19 -148.53(15) .
C6 Y1 C18 C19 19.54(17) .
C22 Y1 C18 C19 112.38(18) .
C1 Y1 C18 C19 126.99(13) .
C5 Y1 C18 C19 -61.26(14) .
C21 Y1 C18 C19 74.98(14) .
C20 Y1 C18 C19 35.84(13) .
C2 Y1 C18 C19 -128.69(15) .
Al2 Y1 C18 C19 -26.19(14) .
Al1 Y1 C18 C19 165.09(10) .
N1 Y1 C18 C16 -22.45(14) .
C6 Y1 C18 C16 145.62(15) .
C22 Y1 C18 C16 -121.5(2) .
C1 Y1 C18 C16 -106.94(16) .
C5 Y1 C18 C16 64.82(16) .
C21 Y1 C18 C16 -158.95(19) .
C19 Y1 C18 C16 126.1(2) .
C20 Y1 C18 C16 161.92(19) .
C2 Y1 C18 C16 -2.6(2) .
Al2 Y1 C18 C16 99.89(15) .
Al1 Y1 C18 C16 -68.83(18) .
C22 C18 C19 C20 2.7(2) .
C16 C18 C19 C20 -178.24(19) .
Y1 C18 C19 C20 -67.54(15) .
C22 C18 C19 C23 -168.9(2) .
C16 C18 C19 C23 10.1(3) .
Y1 C18 C19 C23 120.8(2) .
C22 C18 C19 Y1 70.23(14) .
C16 C18 C19 Y1 -110.7(2) .
N1 Y1 C19 C20 143.50(13) .
C18 Y1 C19 C20 115.0(2) .
C6 Y1 C19 C20 -49.73(14) .
C22 Y1 C19 C20 76.22(14) .
C1 Y1 C19 C20 43.73(16) .
C5 Y1 C19 C20 -129.55(14) .
C21 Y1 C19 C20 36.06(13) .
C2 Y1 C19 C20 -144.04(15) .
Al2 Y1 C19 C20 -88.82(13) .
Al1 Y1 C19 C20 57.9(3) .
N1 Y1 C19 C18 28.54(13) .
C6 Y1 C19 C18 -164.69(13) .
C22 Y1 C19 C18 -38.74(13) .
C1 Y1 C19 C18 -71.23(16) .
C5 Y1 C19 C18 115.49(14) .
C21 Y1 C19 C18 -78.90(14) .
C20 Y1 C19 C18 -115.0(2) .
C2 Y1 C19 C18 101.00(18) .
Al2 Y1 C19 C18 156.22(13) .
Al1 Y1 C19 C18 -57.0(3) .
N1 Y1 C19 C23 -91.42(18) .
C18 Y1 C19 C23 -120.0(2) .
C6 Y1 C19 C23 75.35(19) .
C22 Y1 C19 C23 -158.7(2) .
C1 Y1 C19 C23 168.82(17) .
C5 Y1 C19 C23 -4.47(18) .
C21 Y1 C19 C23 161.1(2) .
C20 Y1 C19 C23 125.1(2) .
C2 Y1 C19 C23 -19.0(3) .
Al2 Y1 C19 C23 36.26(18) .
Al1 Y1 C19 C23 -176.97(17) .
C18 C19 C20 C21 -2.2(2) .
C23 C19 C20 C21 169.5(2) .
Y1 C19 C20 C21 -64.48(14) .
C18 C19 C20 C24 -172.8(2) .
C23 C19 C20 C24 -1.2(4) .
Y1 C19 C20 C24 124.9(2) .
C18 C19 C20 Y1 62.30(14) .
C23 C19 C20 Y1 -126.1(2) .
N1 Y1 C20 C19 -41.69(15) .
C18 Y1 C20 C19 -37.22(13) .
C6 Y1 C20 C19 129.92(14) .
C22 Y1 C20 C19 -78.89(14) .
C1 Y1 C20 C19 -146.62(13) .
C5 Y1 C20 C19 48.85(14) .
C21 Y1 C20 C19 -115.86(18) .
C2 Y1 C20 C19 110.4(2) .
Al2 Y1 C20 C19 88.99(13) .
Al1 Y1 C20 C19 -164.51(10) .
N1 Y1 C20 C21 74.18(13) .
C18 Y1 C20 C21 78.65(13) .
C6 Y1 C20 C21 -114.21(13) .
C22 Y1 C20 C21 36.97(12) .
C1 Y1 C20 C21 -30.76(13) .
C5 Y1 C20 C21 164.71(12) .
C19 Y1 C20 C21 115.86(18) .
C2 Y1 C20 C21 -133.7(2) .
Al2 Y1 C20 C21 -155.15(12) .
Al1 Y1 C20 C21 -48.65(15) .
N1 Y1 C20 C24 -163.56(19) .
C18 Y1 C20 C24 -159.1(2) .
C6 Y1 C20 C24 8.0(2) .
C22 Y1 C20 C24 159.2(2) .
C1 Y1 C20 C24 91.5(2) .
C5 Y1 C20 C24 -73.0(2) .
C21 Y1 C20 C24 122.3(3) .
C19 Y1 C20 C24 -121.9(3) .
C2 Y1 C20 C24 -11.5(4) .
Al2 Y1 C20 C24 -32.9(2) .
Al1 Y1 C20 C24 73.6(2) .
C19 C20 C21 C22 0.9(2) .
C24 C20 C21 C22 171.4(2) .
Y1 C20 C21 C22 -64.25(14) .
C19 C20 C21 C25 -170.81(19) .
C24 C20 C21 C25 -0.3(3) .
Y1 C20 C21 C25 124.1(2) .
C19 C20 C21 Y1 65.12(15) .
C24 C20 C21 Y1 -124.4(2) .
N1 Y1 C21 C22 -1.98(14) .
C18 Y1 C21 C22 38.75(13) .
C6 Y1 C21 C22 178.76(14) .
C1 Y1 C21 C22 -94.88(14) .
C5 Y1 C21 C22 96.31(14) .
C19 Y1 C21 C22 79.18(14) .
C20 Y1 C21 C22 114.97(18) .
C2 Y1 C21 C22 -100.7(2) .
Al2 Y1 C21 C22 142.12(12) .
Al1 Y1 C21 C22 -96.18(13) .
N1 Y1 C21 C20 -116.95(12) .
C18 Y1 C21 C20 -76.22(13) .
C6 Y1 C21 C20 63.79(13) .
C22 Y1 C21 C20 -114.97(18) .
C1 Y1 C21 C20 150.14(13) .
C5 Y1 C21 C20 -18.66(15) .
C19 Y1 C21 C20 -35.79(12) .
C2 Y1 C21 C20 144.33(18) .
Al2 Y1 C21 C20 27.14(13) .
Al1 Y1 C21 C20 148.85(10) .
N1 Y1 C21 C25 119.07(18) .
C18 Y1 C21 C25 159.8(2) .
C6 Y1 C21 C25 -60.18(19) .
C22 Y1 C21 C25 121.1(2) .
C1 Y1 C21 C25 26.17(18) .
C5 Y1 C21 C25 -142.63(18) .
C19 Y1 C21 C25 -159.8(2) .
C20 Y1 C21 C25 -124.0(2) .
C2 Y1 C21 C25 20.4(3) .
Al2 Y1 C21 C25 -96.83(18) .
Al1 Y1 C21 C25 24.9(2) .
C20 C21 C22 C18 0.8(2) .
C25 C21 C22 C18 172.34(19) .
Y1 C21 C22 C18 -68.00(14) .
C20 C21 C22 C26 -171.74(19) .
C25 C21 C22 C26 -0.2(3) .
Y1 C21 C22 C26 119.5(2) .
C20 C21 C22 Y1 68.79(15) .
C25 C21 C22 Y1 -119.7(2) .
C19 C18 C22 C21 -2.2(2) .
C16 C18 C22 C21 178.74(18) .
Y1 C18 C22 C21 71.69(14) .
C19 C18 C22 C26 170.48(19) .
C16 C18 C22 C26 -8.6(3) .
Y1 C18 C22 C26 -115.7(2) .
C19 C18 C22 Y1 -73.84(14) .
C16 C18 C22 Y1 107.05(19) .
N1 Y1 C22 C21 178.02(14) .
C18 Y1 C22 C21 -112.51(18) .
C6 Y1 C22 C21 -1.48(16) .
C1 Y1 C22 C21 80.75(14) .
C5 Y1 C22 C21 -104.96(14) .
C19 Y1 C22 C21 -74.90(14) .
C20 Y1 C22 C21 -36.08(12) .
C2 Y1 C22 C21 138.92(15) .
Al2 Y1 C22 C21 -53.41(15) .
Al1 Y1 C22 C21 101.25(12) .
N1 Y1 C22 C18 -69.47(12) .
C6 Y1 C22 C18 111.03(13) .
C1 Y1 C22 C18 -166.74(13) .
C5 Y1 C22 C18 7.55(15) .
C21 Y1 C22 C18 112.51(18) .
C19 Y1 C22 C18 37.61(12) .
C20 Y1 C22 C18 76.43(13) .
C2 Y1 C22 C18 -108.57(16) .
Al2 Y1 C22 C18 59.10(14) .
Al1 Y1 C22 C18 -146.24(11) .
N1 Y1 C22 C26 52.18(16) .
C18 Y1 C22 C26 121.6(2) .
C6 Y1 C22 C26 -127.32(16) .
C1 Y1 C22 C26 -45.09(17) .
C5 Y1 C22 C26 129.20(16) .
C21 Y1 C22 C26 -125.8(2) .
C19 Y1 C22 C26 159.3(2) .
C20 Y1 C22 C26 -161.9(2) .
C2 Y1 C22 C26 13.1(2) .
Al2 Y1 C22 C26 -179.25(13) .
Al1 Y1 C22 C26 -24.59(18) .
C3S C1S C2S C2S 0.8(5) 2
C2S C1S C3S C3S -0.7(5) 2
